data_4134276
loop_
_publ_author_name
'Zhang, Han-Yue'
'Song, Xian-Jiang'
'Chen, Xiao-Gang'
'Zhang, Zhi-Xu'
'You, Yu-Meng'
'Tang, Yuan-Yuan'
'Xiong, Ren-Gen'

_publ_section_title
;
 Observation of vortex domains in a two-dimensional lead iodide perovskite
 ferroelectric.
;
_journal_name_full 'Journal of the American Chemical Society'
_journal_paper_doi 10.1021/jacs.0c00371
_journal_year 2020
_chemical_formula_moiety 'I3 Pb, C5 H9 F N'
_chemical_formula_sum 'C5 H9 F I3 N Pb'
_chemical_formula_weight 690.03
_space_group_crystal_system orthorhombic
_space_group_IT_number 62
_space_group_name_Hall '-P 2ac 2n'
_space_group_name_H-M_alt 'P n m a'
_atom_sites_solution_hydrogens difmap
_audit_creation_method SHELXL-2014/7
_cell_angle_alpha 90
_cell_angle_beta 90
_cell_angle_gamma 90
_cell_formula_units_Z 4
_cell_length_a 8.0887(10)
_cell_length_b 10.4653(14)
_cell_length_c 14.9244(19)
_cell_measurement_reflns_used 2079
_cell_measurement_temperature 223(2)
_cell_measurement_theta_max 30.4590
_cell_measurement_theta_min 2.8720
_cell_volume 1263.4(3)
_computing_structure_refinement 'SHELXL-2014/7 (Sheldrick, 2014)'
_diffrn_ambient_temperature 223(2)
_diffrn_measured_fraction_theta_full 0.997
_diffrn_measured_fraction_theta_max 0.997
_diffrn_measurement_device_type 'XtaLAB Synergy R, DW system, HyPix'
_diffrn_radiation_type MoK\a
_diffrn_radiation_wavelength 0.71073
_diffrn_reflns_av_R_equivalents 0.2900
_diffrn_reflns_av_unetI/netI 0.1313
_diffrn_reflns_Laue_measured_fraction_full 0.997
_diffrn_reflns_Laue_measured_fraction_max 0.997
_diffrn_reflns_limit_h_max 8
_diffrn_reflns_limit_h_min -9
_diffrn_reflns_limit_k_max 12
_diffrn_reflns_limit_k_min -12
_diffrn_reflns_limit_l_max 17
_diffrn_reflns_limit_l_min -17
_diffrn_reflns_number 5194
_diffrn_reflns_point_group_measured_fraction_full 0.997
_diffrn_reflns_point_group_measured_fraction_max 0.997
_diffrn_reflns_theta_full 25.000
_diffrn_reflns_theta_max 25.000
_diffrn_reflns_theta_min 2.377
_diffrn_source 'Rotating-anode X-ray tube'
_exptl_absorpt_coefficient_mu 20.651
_exptl_absorpt_correction_T_max 0.009
_exptl_absorpt_correction_T_min 0.003
_exptl_absorpt_correction_type multi-scan
_exptl_absorpt_process_details
;
CrysAlisPro 1.171.40.14e (Rigaku Oxford Diffraction, 2018)
Empirical absorption correction using spherical harmonics,
 implemented in SCALE3 ABSPACK scaling algorithm.
;
_exptl_crystal_colour yellow
_exptl_crystal_density_diffrn 3.628
_exptl_crystal_description block
_exptl_crystal_F_000 1184
_exptl_crystal_size_max 0.3
_exptl_crystal_size_mid 0.26
_exptl_crystal_size_min 0.23
_refine_diff_density_max 9.993
_refine_diff_density_min -8.778
_refine_diff_density_rms 1.638
_refine_ls_extinction_method none
_refine_ls_goodness_of_fit_ref 2.017
_refine_ls_hydrogen_treatment constr
_refine_ls_matrix_type full
_refine_ls_number_parameters 58
_refine_ls_number_reflns 1175
_refine_ls_number_restraints 110
_refine_ls_restrained_S_all 1.928
_refine_ls_R_factor_all 0.2227
_refine_ls_R_factor_gt 0.2091
_refine_ls_shift/su_max 0.001
_refine_ls_shift/su_mean 0.000
_refine_ls_structure_factor_coef Fsqd
_refine_ls_weighting_details 'w=1/[\s^2^(Fo^2^)+(0.2000P)^2^] where P=(Fo^2^+2Fc^2^)/3'
_refine_ls_weighting_scheme calc
_refine_ls_wR_factor_gt 0.5026
_refine_ls_wR_factor_ref 0.5216
_reflns_Friedel_coverage 0.000
_reflns_number_gt 937
_reflns_number_total 1179
_reflns_threshold_expression 'I > 2\s(I)'
_cod_data_source_file ja0c00371_si_003.cif
_cod_data_source_block Pnma
_cod_database_code 4134276
_shelx_shelxl_version_number 2014/7
_shelx_space_group_comment
;
The symmetry employed for this shelxl refinement is uniquely defined
by the following loop, which should always be used as a source of
symmetry information in preference to the above space-group names.
They are only intended as comments.
;

loop_
_space_group_symop_operation_xyz
'x, y, z'
'-x+1/2, -y, z+1/2'
'-x, y+1/2, -z'
'x+1/2, -y+1/2, -z+1/2'
'-x, -y, -z'
'x-1/2, y, -z-1/2'
'x, -y-1/2, z'
'-x-1/2, y-1/2, z-1/2'

loop_
_atom_site_label
_atom_site_type_symbol
_atom_site_fract_x
_atom_site_fract_y
_atom_site_fract_z
_atom_site_U_iso_or_equiv
_atom_site_adp_type
_atom_site_occupancy
_atom_site_site_symmetry_order
_atom_site_calc_flag
_atom_site_refinement_flags_posn
_atom_site_refinement_flags_adp
_atom_site_refinement_flags_occupancy
_atom_site_disorder_assembly
_atom_site_disorder_group
Pb1 Pb 0.47096(18) 0.2500 0.24889(8) 0.0320(4) Uani 1 2 d S TU P . .
I1 I 0.7085(2) 0.04474(17) 0.33999(14) 0.0415(5) Uani 1 1 d . U . . .
I2 I 0.2328(3) 0.2500 0.4173(2) 0.0446(7) Uani 1 2 d S TU P . .
C1 C 0.88237(17) 0.1291(17) 0.6008(4) 0.034(3) Uani 1 1 d D U . . .
H1A H 0.9312 0.0609 0.6347 0.041 Uiso 1 1 d R U . . .
H1B H 0.8991 0.1120 0.5382 0.041 Uiso 1 1 d R U . . .
C2 C 0.960(4) 0.2500 0.625(2) 0.032(4) Uani 1 2 d S TU P . .
H2A H 1.0724 0.2500 0.6044 0.038 Uiso 1 2 d R U P . .
C3 C 0.614(4) 0.2500 0.576(3) 0.038(4) Uani 1 2 d S TU P . .
H3A H 0.4966 0.2500 0.5837 0.045 Uiso 1 2 d R U P . .
H3B H 0.6407 0.2500 0.5131 0.045 Uiso 1 2 d R U P . .
C4 C 0.69828(17) 0.1367(17) 0.6205(5) 0.036(3) Uani 0.5 1 d D U P . .
F1 F 0.955(3) 0.2500 0.7260(15) 0.053(6) Uani 1 2 d S TU P . .
N1 N 0.69828(17) 0.1367(17) 0.6205(5) 0.036(3) Uani 0.5 1 d . U P . .
H1C H 0.6825 0.1484 0.6802 0.043 Uiso 0.5 1 d R U P . .
H1D H 0.6480 0.0633 0.6055 0.043 Uiso 0.5 1 d R U P . .

loop_
_atom_site_aniso_label
_atom_site_aniso_U_11
_atom_site_aniso_U_22
_atom_site_aniso_U_33
_atom_site_aniso_U_23
_atom_site_aniso_U_13
_atom_site_aniso_U_12
Pb1 0.0057(7) 0.0387(8) 0.0516(9) 0.000 0.0007(5) 0.000
I1 0.0147(9) 0.0406(9) 0.0692(12) 0.0068(10) -0.0039(7) 0.0011(6)
I2 0.0077(10) 0.0687(16) 0.0574(15) 0.000 0.0011(11) 0.000
C1 0.012(5) 0.036(6) 0.055(6) 0.004(5) 0.006(5) 0.001(5)
C2 0.010(7) 0.036(8) 0.050(7) 0.000 0.007(8) 0.000
C3 0.012(7) 0.039(7) 0.061(8) 0.000 0.003(7) 0.000
C4 0.011(4) 0.038(5) 0.059(5) 0.005(5) 0.007(5) -0.002(4)
F1 0.021(10) 0.079(13) 0.058(7) 0.000 -0.030(9) 0.000
N1 0.011(4) 0.038(5) 0.059(5) 0.005(5) 0.007(5) -0.002(4)

loop_
_atom_type_symbol
_atom_type_description
_atom_type_scat_dispersion_real
_atom_type_scat_dispersion_imag
_atom_type_scat_source
C C 0.0033 0.0016 'International Tables Vol C Tables 4.2.6.8 and 6.1.1.4'
H H 0.0000 0.0000 'International Tables Vol C Tables 4.2.6.8 and 6.1.1.4'
N N 0.0061 0.0033 'International Tables Vol C Tables 4.2.6.8 and 6.1.1.4'
F F 0.0171 0.0103 'International Tables Vol C Tables 4.2.6.8 and 6.1.1.4'
I I -0.4742 1.8119 'International Tables Vol C Tables 4.2.6.8 and 6.1.1.4'
Pb Pb -3.3944 10.1111 'International Tables Vol C Tables 4.2.6.8 and 6.1.1.4'

loop_
_geom_angle_atom_site_label_1
_geom_angle_atom_site_label_2
_geom_angle_atom_site_label_3
_geom_angle
_geom_angle_site_symmetry_1
_geom_angle_site_symmetry_3
_geom_angle_publ_flag
I2 Pb1 I1 91.61(6) . 7_565 ?
I2 Pb1 I1 91.61(6) . . ?
I1 Pb1 I1 84.76(7) 7_565 . ?
I2 Pb1 I2 176.97(8) . 6_656 ?
I1 Pb1 I2 86.16(6) 7_565 6_656 ?
I1 Pb1 I2 86.16(6) . 6_656 ?
I2 Pb1 I1 85.86(6) . 6_556 ?
I1 Pb1 I1 176.99(6) 7_565 6_556 ?
I1 Pb1 I1 96.93(5) . 6_556 ?
I2 Pb1 I1 96.43(6) 6_656 6_556 ?
I2 Pb1 I1 85.86(6) . 4_455 ?
I1 Pb1 I1 96.93(5) 7_565 4_455 ?
I1 Pb1 I1 176.99(6) . 4_455 ?
I2 Pb1 I1 96.43(6) 6_656 4_455 ?
I1 Pb1 I1 81.27(7) 6_556 4_455 ?
Pb1 I1 Pb1 77.14(4) . 6_656 ?
Pb1 I2 Pb1 77.95(7) . 6_556 ?
C2 C1 C4 109.1(15) . . ?
C1 C2 C1 121(2) 7_565 . ?
C1 C2 F1 103.6(16) 7_565 . ?
C1 C2 F1 103.6(16) . . ?
N1 C3 C4 0.0 7_565 7_565 ?
N1 C3 C4 102.5 7_565 . ?
C4 C3 C4 102(2) 7_565 . ?
C3 C4 C1 113.2(16) . . ?

loop_
_geom_bond_atom_site_label_1
_geom_bond_atom_site_label_2
_geom_bond_distance
_geom_bond_site_symmetry_2
_geom_bond_publ_flag
Pb1 I2 3.167(3) . ?
Pb1 I1 3.187(2) 7_565 ?
Pb1 I1 3.187(2) . ?
Pb1 I2 3.262(3) 6_656 ?
Pb1 I1 3.298(2) 6_556 ?
Pb1 I1 3.298(2) 4_455 ?
I1 Pb1 3.298(2) 6_656 ?
I2 Pb1 3.262(3) 6_556 ?
C1 C2 1.46(2) . ?
C1 C4 1.5200(17) . ?
C2 C1 1.46(2) 7_565 ?
C2 F1 1.51(4) . ?
C3 N1 1.52(3) 7_565 ?
C3 C4 1.52(3) 7_565 ?
C3 C4 1.52(3) . ?
